data_7156841
loop_
_publ_author_name
'Anitha, Mandala'
'Kumara Swamy, K. C.'

_publ_section_title
;
 Highly functionalised (\g-azido/\g-fluoro-\b-iodo/)vinyl derivatives from
 phosphorus based allenes or allenoates: IO halogen bonding interactions.
;
_journal_issue 23
_journal_name_full 'Organic &amp; biomolecular chemistry'
_journal_page_first 5736
_journal_page_last 5748
_journal_paper_doi 10.1039/c9ob00715f
_journal_volume 17
_journal_year 2019
_chemical_formula_sum 'C22 H19 I N3 O2 P'
_chemical_formula_weight 515.27
_space_group_IT_number 19
_space_group_name_Hall 'P 2ac 2ab'
_space_group_name_H-M_alt 'P 21 21 21'
_symmetry_cell_setting orthorhombic
_symmetry_space_group_name_Hall 'P 2ac 2ab'
_symmetry_space_group_name_H-M 'P 21 21 21'
_atom_sites_solution_hydrogens geom
_atom_sites_solution_primary direct
_atom_sites_solution_secondary difmap
_audit_creation_method SHELXL-97
_audit_update_record
;
2019-03-27 deposited with the CCDC.    2019-05-09 downloaded from the CCDC.
;
_cell_angle_alpha 90.00
_cell_angle_beta 90.00
_cell_angle_gamma 90.00
_cell_formula_units_Z 4
_cell_length_a 8.3026(2)
_cell_length_b 8.5630(2)
_cell_length_c 30.1250(8)
_cell_measurement_reflns_used 3036
_cell_measurement_temperature 293(2)
_cell_measurement_theta_max 71.8050
_cell_measurement_theta_min 4.4130
_cell_volume 2141.74(9)
_computing_cell_refinement 'Bruker SMART'
_computing_data_collection 'Bruker SMART'
_computing_data_reduction 'Bruker SAINT'
_computing_molecular_graphics 'Bruker SHELXTL'
_computing_publication_material 'Bruker SHELXTL'
_computing_structure_refinement 'SHELXL-97 (Sheldrick, 2008)'
_computing_structure_solution 'SHELXS-97 (Sheldrick, 2008)'
_diffrn_ambient_temperature 293(2)
_diffrn_measured_fraction_theta_full 0.973
_diffrn_measured_fraction_theta_max 0.973
_diffrn_measurement_device_type 'four-circle diffractometer'
_diffrn_measurement_method 'phi and omega scans'
_diffrn_radiation_monochromator graphite
_diffrn_radiation_source 'fine-focus sealed tube'
_diffrn_radiation_type CuK\a
_diffrn_radiation_wavelength 1.54184
_diffrn_reflns_av_R_equivalents 0.0369
_diffrn_reflns_av_sigmaI/netI 0.0501
_diffrn_reflns_limit_h_max 9
_diffrn_reflns_limit_h_min -6
_diffrn_reflns_limit_k_max 9
_diffrn_reflns_limit_k_min -10
_diffrn_reflns_limit_l_max 36
_diffrn_reflns_limit_l_min -22
_diffrn_reflns_number 5368
_diffrn_reflns_theta_full 71.91
_diffrn_reflns_theta_max 71.91
_diffrn_reflns_theta_min 2.93
_exptl_absorpt_coefficient_mu 12.643
_exptl_crystal_colour colourless
_exptl_crystal_density_diffrn 1.598
_exptl_crystal_density_method 'not measured'
_exptl_crystal_description block
_exptl_crystal_F_000 1024
_exptl_crystal_recrystallization_method 'Re-crystallisation from solvent'
_exptl_crystal_size_max 0.24
_exptl_crystal_size_mid 0.18
_exptl_crystal_size_min 0.16
_refine_diff_density_max 1.801
_refine_diff_density_min -0.933
_refine_diff_density_rms 0.137
_refine_ls_abs_structure_details 'Flack H D (1983), Acta Cryst. A39, 876-881'
_refine_ls_abs_structure_Flack 0.010(9)
_refine_ls_extinction_method none
_refine_ls_goodness_of_fit_ref 1.030
_refine_ls_hydrogen_treatment mixed
_refine_ls_matrix_type full
_refine_ls_number_parameters 263
_refine_ls_number_reflns 3737
_refine_ls_number_restraints 0
_refine_ls_restrained_S_all 1.030
_refine_ls_R_factor_all 0.0488
_refine_ls_R_factor_gt 0.0476
_refine_ls_shift/su_max 0.000
_refine_ls_shift/su_mean 0.000
_refine_ls_structure_factor_coef Fsqd
_refine_ls_weighting_details 'calc w=1/[\s^2^(Fo^2^)+(0.0948P)^2^+0.0000P] where P=(Fo^2^+2Fc^2^)/3'
_refine_ls_weighting_scheme calc
_refine_ls_wR_factor_gt 0.1251
_refine_ls_wR_factor_ref 0.1264
_reflns_number_gt 3622
_reflns_number_total 3737
_reflns_threshold_expression >2sigma(I)
_cod_data_source_file c9ob00715f2.cif
_cod_data_source_block Compound16
_cod_depositor_comments 'Adding full bibliography for 7156840--7156850.cif.'
_cod_original_cell_volume 2141.75(10)
_cod_database_code 7156841

loop_
_symmetry_equiv_pos_as_xyz
'x, y, z'
'-x+1/2, -y, z+1/2'
'x+1/2, -y+1/2, -z'
'-x, y+1/2, -z+1/2'

loop_
_atom_site_label
_atom_site_type_symbol
_atom_site_fract_x
_atom_site_fract_y
_atom_site_fract_z
_atom_site_U_iso_or_equiv
_atom_site_adp_type
_atom_site_occupancy
_atom_site_symmetry_multiplicity
_atom_site_calc_flag
_atom_site_refinement_flags
I1 I -0.01974(5) -0.20631(5) 0.075538(12) 0.03298(14) Uani 1 1 d .
P1 P 0.53232(18) -0.06682(16) 0.09893(5) 0.0249(3) Uani 1 1 d .
O1 O 0.6188(5) -0.2035(6) 0.07941(16) 0.0352(9) Uani 1 1 d .
C13 C 0.3111(7) -0.0855(7) 0.09782(19) 0.0219(11) Uani 1 1 d .
C19 C 0.0334(9) 0.2307(9) 0.1773(2) 0.0389(15) Uani 1 1 d .
C18 C 0.0902(9) 0.2797(7) 0.1366(2) 0.0383(14) Uani 1 1 d .
H18 H 0.0670 0.3795 0.1262 0.046 Uiso 1 1 calc R
C16 C 0.2203(7) 0.0286(7) 0.1254(2) 0.0249(11) Uani 1 1 d .
C20 C 0.0717(10) 0.0824(9) 0.1921(2) 0.0398(16) Uani 1 1 d .
H20 H 0.0338 0.0492 0.2196 0.048 Uiso 1 1 calc R
C17 C 0.1837(8) 0.1765(7) 0.1111(2) 0.0310(13) Uani 1 1 d .
H17 H 0.2220 0.2095 0.0836 0.037 Uiso 1 1 calc R
C2 C 0.6798(11) 0.2238(10) 0.0867(3) 0.0478(18) Uani 1 1 d .
H2 H 0.7341 0.2050 0.1132 0.057 Uiso 1 1 calc R
C21 C 0.1644(9) -0.0165(9) 0.1672(2) 0.0368(15) Uani 1 1 d .
H21 H 0.1903 -0.1148 0.1782 0.044 Uiso 1 1 calc R
O2 O -0.0599(8) 0.3181(8) 0.2048(2) 0.0612(17) Uani 1 1 d .
C1 C 0.5725(7) 0.1153(7) 0.0710(2) 0.0301(12) Uani 1 1 d .
C6 C 0.5027(10) 0.1395(11) 0.0297(2) 0.0483(18) Uani 1 1 d .
H6 H 0.4368 0.0638 0.0171 0.058 Uiso 1 1 calc R
C3 C 0.7081(13) 0.3605(10) 0.0638(3) 0.055(2) Uani 1 1 d .
H3 H 0.7799 0.4335 0.0753 0.066 Uiso 1 1 calc R
C5 C 0.5334(11) 0.2808(13) 0.0071(3) 0.062(2) Uani 1 1 d .
H5 H 0.4846 0.2986 -0.0202 0.075 Uiso 1 1 calc R
C7 C 0.5847(8) -0.0404(8) 0.1567(2) 0.0305(13) Uani 1 1 d .
C12 C 0.5442(10) 0.0936(10) 0.1814(3) 0.0452(17) Uani 1 1 d .
H12 H 0.4874 0.1753 0.1684 0.054 Uiso 1 1 calc R
C8 C 0.6703(10) -0.1613(9) 0.1763(2) 0.0397(16) Uani 1 1 d .
H8 H 0.6985 -0.2489 0.1598 0.048 Uiso 1 1 calc R
C11 C 0.5914(11) 0.1012(12) 0.2259(3) 0.057(2) Uani 1 1 d .
H11 H 0.5664 0.1891 0.2427 0.068 Uiso 1 1 calc R
C4 C 0.6313(11) 0.3899(11) 0.0242(3) 0.053(2) Uani 1 1 d .
H4 H 0.6471 0.4842 0.0095 0.064 Uiso 1 1 calc R
C10 C 0.6746(14) -0.0207(15) 0.2452(3) 0.064(3) Uani 1 1 d .
H10 H 0.7044 -0.0143 0.2749 0.077 Uiso 1 1 calc R
C14 C 0.2342(6) -0.1927(7) 0.07401(19) 0.0251(11) Uani 1 1 d .
C9 C 0.7141(12) -0.1510(12) 0.2212(3) 0.058(2) Uani 1 1 d .
H9 H 0.7698 -0.2325 0.2346 0.070 Uiso 1 1 calc R
C22 C -0.1241(17) 0.4587(16) 0.1895(4) 0.087(5) Uani 1 1 d .
H22A H -0.0399 0.5351 0.1872 0.131 Uiso 1 1 calc R
H22B H -0.2047 0.4950 0.2099 0.131 Uiso 1 1 calc R
H22C H -0.1720 0.4428 0.1608 0.131 Uiso 1 1 calc R
N1 N 0.3001(9) -0.4742(7) 0.0717(3) 0.0498(16) Uani 1 1 d .
C15 C 0.3076(8) -0.3242(8) 0.0470(2) 0.0335(13) Uani 1 1 d .
H15A H 0.2500 -0.3346 0.0192 0.040 Uiso 1 1 calc R
H15B H 0.4190 -0.2995 0.0403 0.040 Uiso 1 1 calc R
N2 N 0.3731(9) -0.4704(8) 0.1077(3) 0.0500(17) Uani 1 1 d .
N3 N 0.4337(16) -0.4842(12) 0.1407(3) 0.083(3) Uani 1 1 d .

loop_
_atom_site_aniso_label
_atom_site_aniso_U_11
_atom_site_aniso_U_22
_atom_site_aniso_U_33
_atom_site_aniso_U_23
_atom_site_aniso_U_13
_atom_site_aniso_U_12
I1 0.0225(2) 0.0386(2) 0.0378(2) -0.00073(16) -0.00122(14) -0.00751(14)
P1 0.0176(7) 0.0239(6) 0.0331(6) 0.0003(5) -0.0011(5) -0.0015(5)
O1 0.0223(19) 0.031(2) 0.052(2) -0.006(2) 0.0014(18) 0.0049(17)
C13 0.014(2) 0.024(3) 0.028(2) 0.004(2) 0.003(2) -0.003(2)
C19 0.027(3) 0.041(3) 0.048(3) -0.016(3) -0.002(3) 0.003(3)
C18 0.040(4) 0.019(3) 0.055(4) 0.000(3) -0.005(3) -0.002(3)
C16 0.019(3) 0.020(2) 0.035(3) -0.001(2) 0.000(2) -0.002(2)
C20 0.042(4) 0.046(4) 0.032(3) -0.009(3) 0.005(3) -0.002(3)
C17 0.028(3) 0.025(3) 0.040(3) 0.004(3) -0.003(3) 0.004(2)
C2 0.051(4) 0.041(4) 0.051(4) 0.010(3) -0.012(3) -0.016(4)
C21 0.035(4) 0.037(3) 0.039(3) 0.000(3) 0.001(3) -0.001(3)
O2 0.066(4) 0.058(4) 0.060(3) -0.024(3) 0.007(3) 0.019(3)
C1 0.025(3) 0.032(3) 0.034(3) 0.005(2) 0.006(2) -0.003(2)
C6 0.039(4) 0.062(4) 0.044(3) 0.020(3) -0.008(3) -0.014(4)
C3 0.071(6) 0.038(4) 0.057(5) 0.009(4) 0.002(4) -0.018(4)
C5 0.050(5) 0.088(7) 0.048(4) 0.035(4) -0.002(4) -0.010(5)
C7 0.019(3) 0.033(3) 0.039(3) 0.000(3) -0.001(2) -0.001(2)
C12 0.040(4) 0.047(4) 0.048(4) -0.011(3) -0.011(3) 0.008(3)
C8 0.044(4) 0.034(3) 0.041(3) 0.006(3) -0.004(3) 0.003(3)
C11 0.052(5) 0.071(6) 0.048(4) -0.024(4) -0.002(4) 0.011(4)
C4 0.044(5) 0.049(5) 0.066(5) 0.021(4) 0.020(4) -0.002(4)
C10 0.067(6) 0.090(7) 0.036(4) -0.004(5) -0.014(4) -0.004(5)
C14 0.015(2) 0.030(3) 0.030(2) 0.002(3) 0.003(2) -0.003(2)
C9 0.063(6) 0.063(5) 0.048(4) 0.013(4) -0.016(4) 0.007(4)
C22 0.092(9) 0.090(9) 0.080(7) -0.045(7) -0.025(7) 0.056(8)
N1 0.055(4) 0.025(3) 0.069(4) -0.011(3) 0.001(4) -0.001(3)
C15 0.033(3) 0.034(3) 0.033(3) -0.010(3) 0.003(3) -0.006(3)
N2 0.053(4) 0.032(3) 0.065(4) 0.003(3) 0.013(4) 0.000(3)
N3 0.117(9) 0.066(5) 0.065(5) 0.020(4) -0.007(6) -0.012(6)

loop_
_atom_type_symbol
_atom_type_description
_atom_type_scat_dispersion_real
_atom_type_scat_dispersion_imag
_atom_type_scat_source
C C 0.0181 0.0091 'International Tables Vol C Tables 4.2.6.8 and 6.1.1.4'
H H 0.0000 0.0000 'International Tables Vol C Tables 4.2.6.8 and 6.1.1.4'
N N 0.0311 0.0180 'International Tables Vol C Tables 4.2.6.8 and 6.1.1.4'
O O 0.0492 0.0322 'International Tables Vol C Tables 4.2.6.8 and 6.1.1.4'
P P 0.2955 0.4335 'International Tables Vol C Tables 4.2.6.8 and 6.1.1.4'
I I -0.3257 6.8362 'International Tables Vol C Tables 4.2.6.8 and 6.1.1.4'

loop_
_geom_angle_atom_site_label_1
_geom_angle_atom_site_label_2
_geom_angle_atom_site_label_3
_geom_angle
O1 P1 C1 113.9(3)
O1 P1 C7 111.2(3)
C1 P1 C7 107.3(3)
O1 P1 C13 113.8(3)
C1 P1 C13 104.5(3)
C7 P1 C13 105.5(3)
C14 C13 C16 120.8(5)
C14 C13 P1 123.2(4)
C16 C13 P1 116.0(4)
O2 C19 C18 124.8(7)
O2 C19 C20 116.0(7)
C18 C19 C20 119.2(6)
C19 C18 C17 119.0(6)
C17 C16 C21 117.7(6)
C17 C16 C13 122.8(6)
C21 C16 C13 119.4(6)
C21 C20 C19 121.3(7)
C16 C17 C18 122.0(6)
C1 C2 C3 120.9(8)
C20 C21 C16 120.8(7)
C19 O2 C22 119.4(8)
C2 C1 C6 118.7(6)
C2 C1 P1 123.0(5)
C6 C1 P1 118.1(5)
C1 C6 C5 119.0(8)
C4 C3 C2 120.7(8)
C4 C5 C6 121.4(8)
C8 C7 C12 120.3(6)
C8 C7 P1 116.1(5)
C12 C7 P1 123.6(5)
C11 C12 C7 118.6(8)
C7 C8 C9 119.8(7)
C10 C11 C12 120.5(8)
C5 C4 C3 119.1(8)
C9 C10 C11 121.0(7)
C13 C14 C15 127.5(5)
C13 C14 I1 120.4(4)
C15 C14 I1 111.9(4)
C10 C9 C8 119.9(8)
N2 N1 C15 113.2(6)
N1 C15 C14 110.9(5)
N3 N2 N1 172.1(9)

loop_
_geom_bond_atom_site_label_1
_geom_bond_atom_site_label_2
_geom_bond_distance
I1 C14 2.112(5)
P1 O1 1.494(5)
P1 C1 1.804(6)
P1 C7 1.807(7)
P1 C13 1.844(6)
C13 C14 1.329(8)
C13 C16 1.488(8)
C19 O2 1.359(9)
C19 C18 1.378(11)
C19 C20 1.384(11)
C18 C17 1.406(10)
C16 C17 1.372(9)
C16 C21 1.395(9)
C20 C21 1.369(10)
C2 C1 1.372(10)
C2 C3 1.379(11)
O2 C22 1.396(14)
C1 C6 1.387(9)
C6 C5 1.411(12)
C3 C4 1.375(13)
C5 C4 1.342(14)
C7 C8 1.389(10)
C7 C12 1.409(10)
C12 C11 1.397(11)
C8 C9 1.402(11)
C11 C10 1.380(15)
C10 C9 1.368(16)
C14 C15 1.516(9)
N1 N2 1.244(11)
N1 C15 1.485(10)
N2 N3 1.119(12)
